data_7242859
loop_
_publ_author_name
'D\'iaz-Torres, Ra\'ul'
'Echeverr\'ia, Jorge'
'Loveday, Oliver'
'Harding, Phimphaka'
'Harding, David J.'

_publ_section_title
;
 Interplay of halogen and hydrogen bonding in a series of heteroleptic
 iron(iii) complexes
;
_journal_issue 22
_journal_name_full CrystEngComm
_journal_page_first 4069
_journal_page_last 4076
_journal_paper_doi 10.1039/D1CE00480H
_journal_volume 23
_journal_year 2021
_chemical_formula_moiety 'C23 H13 Fe I N3 O5, C H4 O'
_chemical_formula_sum 'C24 H17 Fe I N3 O6'
_chemical_formula_weight 626.15
_space_group_crystal_system monoclinic
_space_group_IT_number 14
_space_group_name_Hall '-P 2yn'
_space_group_name_H-M_alt 'P 1 21/n 1'
_atom_sites_solution_hydrogens geom
_atom_sites_solution_primary dual
_audit_creation_date 2020-02-06
_audit_creation_method
;
Olex2 1.3-ac4
(compiled 2019.10.09 svn.r3662 for Rigaku Oxford Diffraction, GUI svn.r5959)
;
_audit_update_record
;
2021-04-05 deposited with the CCDC.	2021-05-14 downloaded from the CCDC.
;
_cell_angle_alpha 90
_cell_angle_beta 95.6028(19)
_cell_angle_gamma 90
_cell_formula_units_Z 4
_cell_length_a 12.1991(2)
_cell_length_b 9.3756(2)
_cell_length_c 19.0747(4)
_cell_measurement_reflns_used 8019
_cell_measurement_temperature 293(2)
_cell_measurement_theta_max 68.3520
_cell_measurement_theta_min 4.1110
_cell_volume 2171.22(7)
_computing_cell_refinement 'CrysAlisPro 1.171.40.68a (Rigaku OD, 2019)'
_computing_data_collection 'CrysAlisPro 1.171.40.68a (Rigaku OD, 2019)'
_computing_data_reduction 'CrysAlisPro 1.171.40.68a (Rigaku OD, 2019)'
_computing_molecular_graphics 'Olex2 1.3-ac4 (Dolomanov et al., 2009)'
_computing_publication_material 'Olex2 1.3-ac4 (Dolomanov et al., 2009)'
_computing_structure_refinement 'ShelXL 2016/4 (Sheldrick, 2015)'
_computing_structure_solution 'ShelXT n/a (Sheldrick, 2015)'
_diffrn_ambient_temperature 293(2)
_diffrn_detector 'Hybrid Pixel Array Detector'
_diffrn_detector_area_resol_mean 10.0000
_diffrn_detector_type HyPix3000
_diffrn_measured_fraction_theta_full 0.997
_diffrn_measured_fraction_theta_max 0.990
_diffrn_measurement_details
;
List of Runs (angles in degrees, time in seconds):

  # Type    Start    End  Width  t~exp~   \w     \q     \k     \f   Frames
#--------------------------------------------------------------------------
  1  \w   -109.00 -32.00   0.50    6.20    --  -40.91 -25.00-163.00  154
  2  \w    -50.00  27.00   0.50    6.20    --  -40.91  25.00   0.00  154
  3  \w     32.00 109.00   0.50    6.20    --   40.91  25.00   0.00  154
  4  \w     88.00 157.00   0.50   20.00    --   96.59  25.00   0.00  138
  5  \w     29.00 105.00   0.50   20.00    --   96.59 -25.00-163.00  152
  6  \w    -97.00 -14.00   0.50    6.20    --  -40.91 138.00  90.00  166
  7  \w    -53.00  23.00   0.50    6.20    --  -40.91  37.00  90.00  152
  8  \w    -32.00  63.00   0.50    6.20    --   40.91 -12.00 -30.00  190
  9  \w    -27.00  50.00   0.50    6.20    --   40.91 -25.00-163.00  154
 10  \w     21.00 105.00   0.50    6.20    --   40.91  63.00 150.00  168
 11  \w     29.00 105.00   0.50    6.20    --   40.91  37.00 120.00  152
 12  \w    -23.00  53.00   0.50    6.20    --   40.91 -37.00 -90.00  152
 13  \w    -24.00  67.00   0.50    6.20    --   40.91 -77.00  90.00  182
 14  \w     29.00 105.00   0.50   20.00    --   96.59 -25.00 120.00  152
 15  \w     34.00 110.00   0.50   20.00    --   96.59 -42.00 -60.00  152
 16  \w     31.00 106.00   0.50   20.00    --   96.59 -33.00  30.00  150
 17  \w     22.00 127.00   0.50   20.00    --   96.59  -8.00 -30.00  210
 18  \w     32.00 109.00   0.50   20.00    --   96.59-117.00 -90.00  154
 19  \w     27.00 105.00   0.50   20.00    --   96.59 -96.00 150.00  156
 20  \w     33.00 118.00   0.50   20.00    --   96.59 -68.00 -60.00  170
 21  \w     33.00 126.00   0.50   20.00    --   96.59-144.00 -90.00  186
 22  \w     32.00 109.00   0.50   20.00    --   96.59-117.00 150.00  154
 23  \w     34.00 113.00   0.50   20.00    --   96.59 -50.00 -90.00  158
 24  \w   -104.00 -21.00   0.50    6.20    --  -40.91 -63.00-180.00  166
 25  \w   -104.00 -21.00   0.50    6.20    --  -40.91 -63.00 -90.00  166
 26  \w   -104.00 -21.00   0.50    6.20    --  -40.91 -63.00   0.00  166
 27  \w   -104.00 -21.00   0.50    6.20    --  -40.91 -63.00  60.00  166
 28  \w   -104.00 -21.00   0.50    6.20    --  -40.91 -63.00 120.00  166
 29  \w     21.00 105.00   0.50    6.20    --   40.91  63.00  30.00  168
;
_diffrn_measurement_device 'four-circle diffractometer'
_diffrn_measurement_device_type 'SuperNova, Single source at offset/far, HyPix3000'
_diffrn_measurement_method '\w scans'
_diffrn_orient_matrix_type 'CrysAlisPro convention (1999,Acta A55,543-557)'
_diffrn_orient_matrix_UB_11 0.0086679000
_diffrn_orient_matrix_UB_12 0.0064973000
_diffrn_orient_matrix_UB_13 -0.0799720000
_diffrn_orient_matrix_UB_21 0.1199732000
_diffrn_orient_matrix_UB_22 -0.0526207000
_diffrn_orient_matrix_UB_23 0.0116855000
_diffrn_orient_matrix_UB_31 -0.0402606000
_diffrn_orient_matrix_UB_32 -0.1555904000
_diffrn_orient_matrix_UB_33 -0.0073027000
_diffrn_radiation_monochromator mirror
_diffrn_radiation_probe x-ray
_diffrn_radiation_type 'Cu K\a'
_diffrn_radiation_wavelength 1.54184
_diffrn_reflns_av_R_equivalents 0.0708
_diffrn_reflns_av_unetI/netI 0.0492
_diffrn_reflns_Laue_measured_fraction_full 0.997
_diffrn_reflns_Laue_measured_fraction_max 0.990
_diffrn_reflns_limit_h_max 14
_diffrn_reflns_limit_h_min -14
_diffrn_reflns_limit_k_max 7
_diffrn_reflns_limit_k_min -11
_diffrn_reflns_limit_l_max 23
_diffrn_reflns_limit_l_min -22
_diffrn_reflns_number 17238
_diffrn_reflns_point_group_measured_fraction_full 0.997
_diffrn_reflns_point_group_measured_fraction_max 0.990
_diffrn_reflns_theta_full 67.684
_diffrn_reflns_theta_max 68.582
_diffrn_reflns_theta_min 4.126
_diffrn_source 'micro-focus sealed X-ray tube'
_diffrn_source_type 'SuperNova (Cu) X-ray Source'
_exptl_absorpt_coefficient_mu 17.172
_exptl_absorpt_correction_T_max 0.596
_exptl_absorpt_correction_T_min 0.230
_exptl_absorpt_correction_type gaussian
_exptl_absorpt_process_details
;
CrysAlisPro 1.171.40.68a (Rigaku Oxford Diffraction, 2019)
Numerical absorption correction based on gaussian integration over
			a multifaceted crystal model
Empirical absorption correction using spherical harmonics,
 implemented in SCALE3 ABSPACK scaling algorithm.
;
_exptl_crystal_colour 'dark red'
_exptl_crystal_colour_modifier dark
_exptl_crystal_colour_primary red
_exptl_crystal_density_diffrn 1.916
_exptl_crystal_description block
_exptl_crystal_F_000 1236
_exptl_crystal_size_max 0.12
_exptl_crystal_size_mid 0.105
_exptl_crystal_size_min 0.043
_refine_diff_density_max 2.876
_refine_diff_density_min -2.609
_refine_diff_density_rms 0.174
_refine_ls_extinction_method none
_refine_ls_goodness_of_fit_ref 1.092
_refine_ls_hydrogen_treatment constr
_refine_ls_matrix_type full
_refine_ls_number_parameters 318
_refine_ls_number_reflns 3969
_refine_ls_number_restraints 0
_refine_ls_restrained_S_all 1.092
_refine_ls_R_factor_all 0.0675
_refine_ls_R_factor_gt 0.0598
_refine_ls_shift/su_max 0.000
_refine_ls_shift/su_mean 0.000
_refine_ls_structure_factor_coef Fsqd
_refine_ls_weighting_details 'w=1/[\s^2^(Fo^2^)+(0.1067P)^2^+4.6645P] where P=(Fo^2^+2Fc^2^)/3'
_refine_ls_weighting_scheme calc
_refine_ls_wR_factor_gt 0.1651
_refine_ls_wR_factor_ref 0.1704
_reflns_Friedel_coverage 0.000
_reflns_number_gt 3411
_reflns_number_total 3969
_reflns_threshold_expression 'I > 2\s(I)'
_cod_data_source_file d1ce00480h2.cif
_cod_data_source_block rdt-40-2
_cod_depositor_comments 'Adding full bibliography for 7242858--7242861.cif.'
_cod_original_cell_volume 2171.23(8)
_cod_database_code 7242859
_shelx_shelxl_version_number 2016/4
_chemical_oxdiff_formula C24H17FeIN3O6
_shelx_space_group_comment
;
The symmetry employed for this shelxl refinement is uniquely defined
by the following loop, which should always be used as a source of
symmetry information in preference to the above space-group names.
They are only intended as comments.
;
_shelx_estimated_absorpt_t_max 0.526
_shelx_estimated_absorpt_t_min 0.232
_reflns_odcompleteness_completeness 99.86
_reflns_odcompleteness_iscentric 1
_reflns_odcompleteness_theta 66.97
_olex2_refinement_description
;
1. Fixed Uiso
 At 1.2 times of:
  All C(H) groups
 At 1.5 times of:
  All C(H,H,H) groups, All O(H) groups
2.a Aromatic/amide H refined with riding coordinates:
 C1(H1), C2(H2), C3(H3), C5(H5), C6(H6), C7(H7), C10(H10), C12(H12), C14(H14),
 C15(H15), C19(H19), C20(H20), C21(H21)
2.b Idealised Me refined as rotating group:
 C24(H24A,H24B,H24C)
2.c Idealised tetrahedral OH refined as rotating group:
 O6(H6A)
;
_olex2_submission_special_instructions 'No special instructions were received'
_oxdiff_exptl_absorpt_empirical_details
;
Empirical correction (ABSPACK) includes:
- Absorption correction using spherical harmonics
- Frame scaling
;
_oxdiff_exptl_absorpt_empirical_full_max 2.508
_oxdiff_exptl_absorpt_empirical_full_min 0.470

loop_
_space_group_symop_operation_xyz
'x, y, z'
'-x+1/2, y+1/2, -z+1/2'
'-x, -y, -z'
'x-1/2, -y-1/2, z-1/2'

loop_
_atom_site_label
_atom_site_type_symbol
_atom_site_fract_x
_atom_site_fract_y
_atom_site_fract_z
_atom_site_U_iso_or_equiv
_atom_site_adp_type
_atom_site_occupancy
_atom_site_site_symmetry_order
_atom_site_calc_flag
_atom_site_refinement_flags_posn
_atom_site_refinement_flags_adp
_atom_site_refinement_flags_occupancy
_atom_site_disorder_assembly
_atom_site_disorder_group
I1 I 0.56058(3) 0.77517(5) 0.22929(2) 0.0339(2) Uani 1 1 d . . . . .
Fe1 Fe 0.26094(7) 0.28517(10) 0.47069(5) 0.0235(3) Uani 1 1 d . . . . .
O1 O 0.2461(3) 0.3947(5) 0.3862(2) 0.0279(9) Uani 1 1 d . . . . .
O2 O 0.1648(3) 0.1285(5) 0.4215(2) 0.0266(9) Uani 1 1 d . . . . .
O3 O -0.0010(3) 0.0248(5) 0.4079(2) 0.0301(10) Uani 1 1 d . . . . .
O4 O 0.2816(3) 0.4491(5) 0.5413(2) 0.0287(9) Uani 1 1 d . . . . .
O5 O 0.2115(4) 0.5756(5) 0.6261(2) 0.0352(11) Uani 1 1 d . . . . .
N1 N 0.3239(4) 0.1254(6) 0.5442(3) 0.0259(11) Uani 1 1 d . . . . .
N2 N 0.4337(4) 0.2967(5) 0.4667(3) 0.0245(11) Uani 1 1 d . . . . .
N3 N 0.1094(4) 0.3061(5) 0.5109(3) 0.0221(10) Uani 1 1 d . . . . .
C1 C 0.2636(5) 0.0358(7) 0.5785(3) 0.0295(14) Uani 1 1 d . . . . .
H1 H 0.187331 0.041223 0.570280 0.035 Uiso 1 1 calc R U . . .
C2 C 0.3093(5) -0.0665(7) 0.6267(3) 0.0291(14) Uani 1 1 d . . . . .
H2 H 0.264319 -0.129765 0.648153 0.035 Uiso 1 1 calc R U . . .
C3 C 0.4222(5) -0.0711(7) 0.6414(3) 0.0292(13) Uani 1 1 d . . . . .
H3 H 0.454365 -0.136109 0.673994 0.035 Uiso 1 1 calc R U . . .
C4 C 0.4884(5) 0.0235(7) 0.6066(3) 0.0260(13) Uani 1 1 d . . . . .
C5 C 0.6057(5) 0.0274(7) 0.6187(3) 0.0289(13) Uani 1 1 d . . . . .
H5 H 0.642379 -0.034732 0.651000 0.035 Uiso 1 1 calc R U . . .
C6 C 0.6641(5) 0.1228(7) 0.5827(3) 0.0274(13) Uani 1 1 d . . . . .
H6 H 0.740392 0.126133 0.591671 0.033 Uiso 1 1 calc R U . . .
C7 C 0.6113(5) 0.2156(7) 0.5324(4) 0.0273(13) Uani 1 1 d . . . . .
H7 H 0.653068 0.278494 0.508295 0.033 Uiso 1 1 calc R U . . .
C8 C 0.4980(5) 0.2147(6) 0.5182(3) 0.0250(13) Uani 1 1 d . . . . .
C9 C 0.4363(5) 0.1187(7) 0.5573(3) 0.0252(13) Uani 1 1 d . . . . .
C10 C 0.4825(5) 0.3825(6) 0.4260(3) 0.0261(13) Uani 1 1 d . . . . .
H10 H 0.559035 0.385796 0.432605 0.031 Uiso 1 1 calc R U . . .
C11 C 0.4303(5) 0.4716(7) 0.3724(3) 0.0253(13) Uani 1 1 d . . . . .
C12 C 0.4986(5) 0.5589(7) 0.3355(3) 0.0277(13) Uani 1 1 d . . . . .
H12 H 0.574452 0.556384 0.346762 0.033 Uiso 1 1 calc R U . . .
C13 C 0.4546(5) 0.6480(7) 0.2829(3) 0.0305(14) Uani 1 1 d . . . . .
C14 C 0.3410(5) 0.6509(7) 0.2646(3) 0.0316(14) Uani 1 1 d . . . . .
H14 H 0.311487 0.710491 0.228621 0.038 Uiso 1 1 calc R U . . .
C15 C 0.2725(5) 0.5659(8) 0.2998(3) 0.0315(14) Uani 1 1 d . . . . .
H15 H 0.196966 0.568645 0.287265 0.038 Uiso 1 1 calc R U . . .
C16 C 0.3148(5) 0.4750(7) 0.3543(3) 0.0260(13) Uani 1 1 d . . . . .
C17 C 0.0628(5) 0.1146(7) 0.4329(3) 0.0253(13) Uani 1 1 d . . . . .
C18 C 0.0270(5) 0.2238(6) 0.4849(4) 0.0270(13) Uani 1 1 d . . . . .
C19 C -0.0764(5) 0.2412(7) 0.5078(4) 0.0275(14) Uani 1 1 d . . . . .
H19 H -0.135369 0.185780 0.489079 0.033 Uiso 1 1 calc R U . . .
C20 C -0.0907(5) 0.3418(7) 0.5589(3) 0.0296(14) Uani 1 1 d . . . . .
H20 H -0.159788 0.354414 0.574680 0.036 Uiso 1 1 calc R U . . .
C21 C -0.0021(5) 0.4249(7) 0.5871(3) 0.0265(13) Uani 1 1 d . . . . .
H21 H -0.010591 0.491721 0.622241 0.032 Uiso 1 1 calc R U . . .
C22 C 0.0991(5) 0.4044(7) 0.5609(3) 0.0262(13) Uani 1 1 d . . . . .
C23 C 0.2039(5) 0.4861(7) 0.5799(3) 0.0273(13) Uani 1 1 d . . . . .
O6 O 0.0005(5) -0.1873(7) 0.2905(3) 0.0569(15) Uani 1 1 d . . . . .
H6A H 0.023098 -0.121893 0.316552 0.085 Uiso 1 1 calc R U . . .
C24 C -0.1158(8) -0.1830(11) 0.2805(5) 0.057(2) Uani 1 1 d . . . . .
H24A H -0.142764 -0.117595 0.313549 0.086 Uiso 1 1 calc R U . . .
H24B H -0.144837 -0.276406 0.287738 0.086 Uiso 1 1 calc R U . . .
H24C H -0.138839 -0.151888 0.233394 0.086 Uiso 1 1 calc R U . . .

loop_
_atom_site_aniso_label
_atom_site_aniso_U_11
_atom_site_aniso_U_22
_atom_site_aniso_U_33
_atom_site_aniso_U_23
_atom_site_aniso_U_13
_atom_site_aniso_U_12
I1 0.0355(3) 0.0306(3) 0.0369(3) 0.00172(17) 0.01057(18) -0.00419(17)
Fe1 0.0172(5) 0.0223(5) 0.0319(5) -0.0005(4) 0.0076(4) -0.0008(4)
O1 0.021(2) 0.028(2) 0.036(2) 0.0038(19) 0.0078(16) -0.0013(18)
O2 0.022(2) 0.024(2) 0.035(2) -0.0040(18) 0.0078(16) -0.0020(17)
O3 0.028(2) 0.027(2) 0.036(2) -0.0027(19) 0.0052(17) -0.0059(19)
O4 0.021(2) 0.027(2) 0.040(2) -0.0063(19) 0.0111(17) -0.0020(18)
O5 0.027(2) 0.034(3) 0.045(3) -0.015(2) 0.0066(18) -0.003(2)
N1 0.023(2) 0.026(3) 0.030(3) -0.004(2) 0.0082(19) -0.005(2)
N2 0.022(2) 0.025(3) 0.027(3) -0.002(2) 0.0086(19) 0.000(2)
N3 0.018(2) 0.016(2) 0.034(3) 0.001(2) 0.0078(19) 0.0024(19)
C1 0.025(3) 0.031(3) 0.035(3) -0.004(3) 0.013(2) -0.004(3)
C2 0.027(3) 0.023(3) 0.039(3) -0.001(3) 0.013(2) -0.006(3)
C3 0.029(3) 0.025(3) 0.035(3) 0.000(3) 0.011(2) -0.002(3)
C4 0.031(3) 0.019(3) 0.030(3) -0.005(2) 0.010(2) 0.001(3)
C5 0.031(3) 0.024(3) 0.033(3) 0.002(3) 0.006(2) 0.008(3)
C6 0.020(3) 0.024(3) 0.039(3) -0.002(3) 0.009(2) 0.002(2)
C7 0.022(3) 0.025(3) 0.037(3) -0.003(3) 0.009(2) -0.001(2)
C8 0.023(3) 0.022(3) 0.031(3) -0.006(2) 0.012(2) -0.003(2)
C9 0.022(3) 0.024(3) 0.031(3) -0.009(3) 0.010(2) -0.004(2)
C10 0.020(3) 0.020(3) 0.040(3) -0.002(3) 0.012(2) 0.000(2)
C11 0.027(3) 0.019(3) 0.031(3) 0.002(2) 0.008(2) 0.003(2)
C12 0.026(3) 0.025(3) 0.034(3) 0.001(3) 0.009(2) -0.004(3)
C13 0.030(3) 0.026(4) 0.037(3) -0.003(3) 0.012(3) -0.001(3)
C14 0.035(3) 0.027(3) 0.033(3) 0.006(3) 0.008(3) -0.003(3)
C15 0.024(3) 0.035(4) 0.036(3) 0.002(3) 0.007(2) 0.002(3)
C16 0.025(3) 0.021(3) 0.034(3) -0.002(3) 0.012(2) -0.002(3)
C17 0.021(3) 0.024(3) 0.031(3) 0.005(3) 0.005(2) 0.003(3)
C18 0.027(3) 0.021(3) 0.033(3) 0.003(3) 0.007(3) 0.005(2)
C19 0.020(3) 0.025(3) 0.038(4) 0.002(3) 0.005(3) -0.002(2)
C20 0.021(3) 0.024(3) 0.046(4) 0.002(3) 0.011(2) 0.004(3)
C21 0.024(3) 0.024(3) 0.033(3) -0.002(3) 0.009(2) 0.005(2)
C22 0.019(3) 0.024(3) 0.035(3) 0.002(3) 0.004(2) 0.000(2)
C23 0.024(3) 0.022(3) 0.036(3) 0.000(3) 0.007(2) 0.001(2)
O6 0.058(4) 0.059(4) 0.054(4) 0.003(3) 0.007(3) -0.003(3)
C24 0.061(6) 0.062(6) 0.049(5) -0.011(4) 0.009(4) -0.002(5)

loop_
_atom_type_symbol
_atom_type_description
_atom_type_scat_dispersion_real
_atom_type_scat_dispersion_imag
_atom_type_scat_source
C C 0.0181 0.0091 'International Tables Vol C Tables 4.2.6.8 and 6.1.1.4'
H H 0.0000 0.0000 'International Tables Vol C Tables 4.2.6.8 and 6.1.1.4'
Fe Fe -1.1336 3.1974 'International Tables Vol C Tables 4.2.6.8 and 6.1.1.4'
I I -0.3257 6.8362 'International Tables Vol C Tables 4.2.6.8 and 6.1.1.4'
N N 0.0311 0.0180 'International Tables Vol C Tables 4.2.6.8 and 6.1.1.4'
O O 0.0492 0.0322 'International Tables Vol C Tables 4.2.6.8 and 6.1.1.4'

loop_
_exptl_crystal_face_index_h
_exptl_crystal_face_index_k
_exptl_crystal_face_index_l
_exptl_crystal_face_perp_dist
-5 1 1 0.0614
5 0 -1 0.0458
1 5 1 0.0338
-1 0 -5 0.0315
1 0 5 0.0113
-2 -5 0 0.0667
-3 0 5 0.0338
1 0 -5 0.0370
5 -5 1 0.0689

loop_
_geom_angle_atom_site_label_1
_geom_angle_atom_site_label_2
_geom_angle_atom_site_label_3
_geom_angle
_geom_angle_site_symmetry_1
_geom_angle_site_symmetry_3
_geom_angle_publ_flag
O1 Fe1 O2 89.79(18) . . ?
O1 Fe1 O4 98.50(19) . . ?
O1 Fe1 N1 158.29(18) . . ?
O1 Fe1 N2 87.41(19) . . ?
O1 Fe1 N3 104.30(19) . . ?
O2 Fe1 N1 87.20(18) . . ?
O2 Fe1 N2 123.15(18) . . ?
O2 Fe1 N3 75.34(18) . . ?
O4 Fe1 O2 150.39(16) . . ?
O4 Fe1 N1 94.65(19) . . ?
O4 Fe1 N2 85.78(18) . . ?
O4 Fe1 N3 75.07(18) . . ?
N2 Fe1 N1 76.38(19) . . ?
N3 Fe1 N1 95.72(19) . . ?
N3 Fe1 N2 158.7(2) . . ?
C16 O1 Fe1 133.4(4) . . ?
C17 O2 Fe1 120.9(4) . . ?
C23 O4 Fe1 121.5(4) . . ?
C1 N1 Fe1 125.7(4) . . ?
C1 N1 C9 118.2(5) . . ?
C9 N1 Fe1 116.1(4) . . ?
C8 N2 Fe1 115.5(4) . . ?
C10 N2 Fe1 124.6(4) . . ?
C10 N2 C8 119.5(5) . . ?
C18 N3 Fe1 118.4(4) . . ?
C18 N3 C22 123.1(5) . . ?
C22 N3 Fe1 118.5(4) . . ?
N1 C1 H1 118.3 . . ?
N1 C1 C2 123.4(6) . . ?
C2 C1 H1 118.3 . . ?
C1 C2 H2 120.7 . . ?
C3 C2 C1 118.6(6) . . ?
C3 C2 H2 120.7 . . ?
C2 C3 H3 120.3 . . ?
C2 C3 C4 119.4(6) . . ?
C4 C3 H3 120.3 . . ?
C3 C4 C5 123.4(6) . . ?
C9 C4 C3 118.3(6) . . ?
C9 C4 C5 118.3(6) . . ?
C4 C5 H5 120.1 . . ?
C6 C5 C4 119.8(6) . . ?
C6 C5 H5 120.1 . . ?
C5 C6 H6 119.3 . . ?
C5 C6 C7 121.4(6) . . ?
C7 C6 H6 119.3 . . ?
C6 C7 H7 119.5 . . ?
C8 C7 C6 120.9(6) . . ?
C8 C7 H7 119.5 . . ?
N2 C8 C9 114.7(5) . . ?
C7 C8 N2 127.3(6) . . ?
C7 C8 C9 118.0(6) . . ?
N1 C9 C4 122.1(5) . . ?
N1 C9 C8 116.4(6) . . ?
C4 C9 C8 121.5(5) . . ?
N2 C10 H10 116.8 . . ?
N2 C10 C11 126.4(5) . . ?
C11 C10 H10 116.8 . . ?
C12 C11 C10 117.2(5) . . ?
C12 C11 C16 119.2(6) . . ?
C16 C11 C10 123.6(5) . . ?
C11 C12 H12 119.6 . . ?
C13 C12 C11 120.8(6) . . ?
C13 C12 H12 119.6 . . ?
C12 C13 I1 119.1(4) . . ?
C12 C13 C14 120.1(6) . . ?
C14 C13 I1 120.8(5) . . ?
C13 C14 H14 119.9 . . ?
C15 C14 C13 120.1(6) . . ?
C15 C14 H14 119.9 . . ?
C14 C15 H15 119.4 . . ?
C14 C15 C16 121.1(6) . . ?
C16 C15 H15 119.4 . . ?
O1 C16 C11 122.4(6) . . ?
O1 C16 C15 119.0(5) . . ?
C15 C16 C11 118.6(5) . . ?
O2 C17 C18 112.7(5) . . ?
O3 C17 O2 126.6(6) . . ?
O3 C17 C18 120.7(5) . . ?
N3 C18 C17 112.4(5) . . ?
N3 C18 C19 119.6(6) . . ?
C19 C18 C17 127.9(6) . . ?
C18 C19 H19 120.5 . . ?
C20 C19 C18 119.0(6) . . ?
C20 C19 H19 120.5 . . ?
C19 C20 H20 119.7 . . ?
C19 C20 C21 120.5(6) . . ?
C21 C20 H20 119.7 . . ?
C20 C21 H21 121.2 . . ?
C22 C21 C20 117.7(6) . . ?
C22 C21 H21 121.1 . . ?
N3 C22 C21 120.0(6) . . ?
N3 C22 C23 112.6(5) . . ?
C21 C22 C23 127.4(6) . . ?
O4 C23 C22 112.2(5) . . ?
O5 C23 O4 125.9(6) . . ?
O5 C23 C22 122.0(5) . . ?
C24 O6 H6A 109.5 . . ?
O6 C24 H24A 109.5 . . ?
O6 C24 H24B 109.5 . . ?
O6 C24 H24C 109.5 . . ?
H24A C24 H24B 109.5 . . ?
H24A C24 H24C 109.5 . . ?
H24B C24 H24C 109.5 . . ?

loop_
_geom_bond_atom_site_label_1
_geom_bond_atom_site_label_2
_geom_bond_distance
_geom_bond_site_symmetry_2
_geom_bond_publ_flag
I1 C13 2.097(6) . ?
Fe1 O1 1.904(4) . ?
Fe1 O2 2.049(4) . ?
Fe1 O4 2.044(4) . ?
Fe1 N1 2.142(5) . ?
Fe1 N2 2.119(5) . ?
Fe1 N3 2.079(5) . ?
O1 C16 1.319(7) . ?
O2 C17 1.290(7) . ?
O3 C17 1.212(7) . ?
O4 C23 1.302(7) . ?
O5 C23 1.214(8) . ?
N1 C1 1.331(8) . ?
N1 C9 1.370(7) . ?
N2 C8 1.421(9) . ?
N2 C10 1.302(8) . ?
N3 C18 1.325(8) . ?
N3 C22 1.341(8) . ?
C1 H1 0.9300 . ?
C1 C2 1.404(9) . ?
C2 H2 0.9300 . ?
C2 C3 1.379(9) . ?
C3 H3 0.9300 . ?
C3 C4 1.409(9) . ?
C4 C5 1.428(9) . ?
C4 C9 1.403(9) . ?
C5 H5 0.9300 . ?
C5 C6 1.370(9) . ?
C6 H6 0.9300 . ?
C6 C7 1.404(9) . ?
C7 H7 0.9300 . ?
C7 C8 1.382(9) . ?
C8 C9 1.429(8) . ?
C10 H10 0.9300 . ?
C10 C11 1.423(9) . ?
C11 C12 1.405(8) . ?
C11 C16 1.418(8) . ?
C12 H12 0.9300 . ?
C12 C13 1.373(9) . ?
C13 C14 1.396(9) . ?
C14 H14 0.9300 . ?
C14 C15 1.376(9) . ?
C15 H15 0.9300 . ?
C15 C16 1.401(9) . ?
C17 C18 1.518(9) . ?
C18 C19 1.385(9) . ?
C19 H19 0.9300 . ?
C19 C20 1.380(10) . ?
C20 H20 0.9300 . ?
C20 C21 1.396(9) . ?
C21 H21 0.9300 . ?
C21 C22 1.390(8) . ?
C22 C23 1.504(9) . ?
O6 H6A 0.8200 . ?
O6 C24 1.414(11) . ?
C24 H24A 0.9600 . ?
C24 H24B 0.9600 . ?
C24 H24C 0.9600 . ?

loop_
_geom_torsion_atom_site_label_1
_geom_torsion_atom_site_label_2
_geom_torsion_atom_site_label_3
_geom_torsion_atom_site_label_4
_geom_torsion
_geom_torsion_site_symmetry_1
_geom_torsion_site_symmetry_2
_geom_torsion_site_symmetry_3
_geom_torsion_site_symmetry_4
_geom_torsion_publ_flag
I1 C13 C14 C15 179.3(5) . . . . ?
Fe1 O1 C16 C11 14.0(9) . . . . ?
Fe1 O1 C16 C15 -166.9(5) . . . . ?
Fe1 O2 C17 O3 -178.6(5) . . . . ?
Fe1 O2 C17 C18 -0.2(7) . . . . ?
Fe1 O4 C23 O5 175.0(5) . . . . ?
Fe1 O4 C23 C22 -5.2(7) . . . . ?
Fe1 N1 C1 C2 -179.5(5) . . . . ?
Fe1 N1 C9 C4 177.1(4) . . . . ?
Fe1 N1 C9 C8 -2.6(7) . . . . ?
Fe1 N2 C8 C7 -172.1(5) . . . . ?
Fe1 N2 C8 C9 10.0(6) . . . . ?
Fe1 N2 C10 C11 -7.1(9) . . . . ?
Fe1 N3 C18 C17 5.6(7) . . . . ?
Fe1 N3 C18 C19 -176.3(5) . . . . ?
Fe1 N3 C22 C21 177.6(5) . . . . ?
Fe1 N3 C22 C23 0.1(7) . . . . ?
O2 C17 C18 N3 -3.5(8) . . . . ?
O2 C17 C18 C19 178.6(6) . . . . ?
O3 C17 C18 N3 175.0(6) . . . . ?
O3 C17 C18 C19 -2.9(10) . . . . ?
N1 C1 C2 C3 2.7(10) . . . . ?
N2 C8 C9 N1 -4.8(8) . . . . ?
N2 C8 C9 C4 175.5(5) . . . . ?
N2 C10 C11 C12 178.5(6) . . . . ?
N2 C10 C11 C16 -2.2(10) . . . . ?
N3 C18 C19 C20 -1.7(10) . . . . ?
N3 C22 C23 O4 3.1(8) . . . . ?
N3 C22 C23 O5 -177.1(6) . . . . ?
C1 N1 C9 C4 -1.5(8) . . . . ?
C1 N1 C9 C8 178.8(5) . . . . ?
C1 C2 C3 C4 -1.7(9) . . . . ?
C2 C3 C4 C5 179.5(6) . . . . ?
C2 C3 C4 C9 -0.6(9) . . . . ?
C3 C4 C5 C6 -180.0(6) . . . . ?
C3 C4 C9 N1 2.3(9) . . . . ?
C3 C4 C9 C8 -178.0(6) . . . . ?
C4 C5 C6 C7 -1.5(9) . . . . ?
C5 C4 C9 N1 -177.8(5) . . . . ?
C5 C4 C9 C8 1.9(8) . . . . ?
C5 C6 C7 C8 0.8(9) . . . . ?
C6 C7 C8 N2 -176.6(6) . . . . ?
C6 C7 C8 C9 1.3(9) . . . . ?
C7 C8 C9 N1 177.1(5) . . . . ?
C7 C8 C9 C4 -2.6(9) . . . . ?
C8 N2 C10 C11 -179.7(6) . . . . ?
C9 N1 C1 C2 -1.0(9) . . . . ?
C9 C4 C5 C6 0.2(9) . . . . ?
C10 N2 C8 C7 1.1(9) . . . . ?
C10 N2 C8 C9 -176.8(5) . . . . ?
C10 C11 C12 C13 180.0(6) . . . . ?
C10 C11 C16 O1 0.0(9) . . . . ?
C10 C11 C16 C15 -179.2(6) . . . . ?
C11 C12 C13 I1 -179.7(5) . . . . ?
C11 C12 C13 C14 -1.1(10) . . . . ?
C12 C11 C16 O1 179.3(6) . . . . ?
C12 C11 C16 C15 0.1(9) . . . . ?
C12 C13 C14 C15 0.8(10) . . . . ?
C13 C14 C15 C16 -0.1(10) . . . . ?
C14 C15 C16 O1 -179.6(6) . . . . ?
C14 C15 C16 C11 -0.4(10) . . . . ?
C16 C11 C12 C13 0.7(9) . . . . ?
C17 C18 C19 C20 176.0(6) . . . . ?
C18 N3 C22 C21 -0.9(9) . . . . ?
C18 N3 C22 C23 -178.5(6) . . . . ?
C18 C19 C20 C21 0.0(10) . . . . ?
C19 C20 C21 C22 1.3(10) . . . . ?
C20 C21 C22 N3 -0.9(9) . . . . ?
C20 C21 C22 C23 176.3(6) . . . . ?
C21 C22 C23 O4 -174.2(6) . . . . ?
C21 C22 C23 O5 5.6(10) . . . . ?
C22 N3 C18 C17 -175.8(5) . . . . ?
C22 N3 C18 C19 2.2(9) . . . . ?

loop_
_exptl_oxdiff_crystal_face_indexfrac_h
_exptl_oxdiff_crystal_face_indexfrac_k
_exptl_oxdiff_crystal_face_indexfrac_l
_exptl_oxdiff_crystal_face_x
_exptl_oxdiff_crystal_face_y
_exptl_oxdiff_crystal_face_z
-4.9983 0.9972 0.9725 -0.1146 -0.6408 0.0390
4.9977 0.0034 -0.9866 0.1222 0.5879 -0.1945
0.9943 5.0085 0.9313 -0.0333 -0.1334 -0.8261
-0.9883 -0.0210 -5.0000 0.3912 -0.1759 0.0796
0.9883 0.0210 5.0000 -0.3912 0.1759 -0.0796
-1.9955 -5.0061 0.0656 -0.0551 0.0248 0.8588
-3.0082 0.0151 4.9897 -0.4250 -0.3034 0.0823
1.0100 -0.0181 -4.9949 0.4081 0.0638 -0.0014
4.9961 -4.9919 1.0831 -0.0757 0.8747 0.5676
